data_1538770
loop_
_publ_author_name
'Klinkert, B.'
'Jansen, M.'

_publ_section_title
;
 Synthese und Kristallstruktur von Pb2 P4 O12 (H2 O)3.
;
_journal_name_full 'Zeitschrift fuer Anorganische und Allgemeine Chemie'
_journal_page_first 85
_journal_page_last 91
_journal_volume 556
_journal_year 1988
_chemical_formula_sum 'H6 O15 P4 Pb2'
_chemical_name_systematic 'Pb2 P4 O12 (H2 O)3'
_space_group_IT_number 2
_symmetry_space_group_name_Hall '-P 1'
_symmetry_space_group_name_H-M 'P -1'
_cell_angle_alpha 97.42
_cell_angle_beta 100.63
_cell_angle_gamma 114.92
_cell_formula_units_Z 2
_cell_length_a 7.864
_cell_length_b 9.144
_cell_length_c 10.216
_cell_volume 636.909
_citation_journal_id_ASTM ZAACAB
_cod_data_source_file Klinkert_ZAACAB_1988_1054.cif
_cod_data_source_block H6O15P4Pb2
_cod_original_cell_volume 636.9093
_cod_database_code 1538770

loop_
_symmetry_equiv_pos_as_xyz
x,y,z
-x,-y,-z

loop_
_atom_site_label
_atom_site_type_symbol
_atom_site_fract_x
_atom_site_fract_y
_atom_site_fract_z
_atom_site_occupancy
_atom_site_U_iso_or_equiv
O11 O-2 0.155 0.3441 0.1571 1 0.0
Pb1 Pb+2 0.8088 0.0877 0.0813 1 0.0
P3 P+5 0.8643 0.5087 0.2351 1 0.0
O9 O-2 0.7657 0.5296 0.342 1 0.0
Pb2 Pb+2 0.7395 0.7508 0.4922 1 0.0
O12 O-2 0.3887 0.5327 0.3847 1 0.0
O8 O-2 0.9846 0.9169 0.3492 1 0.0
O4 O-2 0.314 0.6486 0.1832 1 0.0
P1 P+5 0.4173 0.8446 0.2413 1 0.0
O10 O-2 0.7621 0.3596 0.1229 1 0.0
O1 O-2 0.2592 0.8718 0.3067 1 0.0
O2 O-2 0.9264 0.6675 0.1683 1 0.0
P4 P+5 0.2369 0.5018 0.261 1 0.0
O14 O-2 0.6395 0.7755 0.9826 1 0.0
O13 O-2 0.5287 0.7739 0.6603 1 0.0
O15 O-2 0.8886 0.2098 0.3893 1 0.0
O7 O-2 0.0673 0.9457 0.1233 1 0.0
O6 O-2 0.438 0.925 0.1228 1 0.0
O5 O-2 0.593 0.8955 0.3547 1 0.0
P2 P+5 0.0539 0.8596 0.2379 1 0.0
O3 O-2 0.0681 0.5269 0.3153 1 0.0
